data_7116405
loop_
_publ_author_name
'Bao-Dong Cui'
'Yong You'
'Jian-Qiang Zhao'
'Jian Zuo'
'Zhi-Jun Wu'
'Xiao-Ying Xu'
'Xiao-Mei Zhang'
'Wei-Cheng Yuan'

_publ_section_title
;
 3-Pyrrolyl-oxindoles as efficient nucleophiles for organocatalytic
 asymmetric synthesis of structurally diverse 3,3'-disubstituted oxindole
 derivatives
;
_journal_name_full Chem.Commun.
_journal_page_first 757
_journal_paper_doi 10.1039/C4cc08364D
_journal_volume 51
_journal_year 2015
_chemical_absolute_configuration ad
_chemical_formula_sum 'C21 H19 Br N3 O3'
_chemical_formula_weight 441.30
_chemical_name_systematic
;
 ?
;
_space_group_crystal_system monoclinic
_space_group_IT_number 5
_space_group_name_Hall 'C 2y'
_space_group_name_H-M_alt 'C 1 2 1'
_symmetry_space_group_name_Hall 'C 2y'
_symmetry_space_group_name_H-M 'C 1 2 1'
_atom_sites_solution_hydrogens geom
_audit_creation_method SHELXL-2013
_cell_angle_alpha 90
_cell_angle_beta 98.736(4)
_cell_angle_gamma 90
_cell_formula_units_Z 4
_cell_length_a 19.7543(7)
_cell_length_b 6.8067(3)
_cell_length_c 15.8605(4)
_cell_measurement_reflns_used 1630
_cell_measurement_temperature 291(2)
_cell_measurement_theta_max 69.5071
_cell_measurement_theta_min 4.5254
_cell_volume 2107.89(13)
_computing_cell_refinement 'CrysAlisPro (Agilent Technologies)'
_computing_data_collection 'CrysAlisPro (Agilent Technologies)'
_computing_data_reduction 'CrysAlisPro (Agilent Technologies)'
_computing_molecular_graphics 'Ortep-3 (L. J. Farrugia, 2001)'
_computing_publication_material SHELXL-2013
_computing_structure_refinement 'SHELXL-2013 (Sheldrick, 2013)'
_computing_structure_solution 'SHELXS-97 (Sheldrick, 1997)'
_diffrn_ambient_temperature 291(2)
_diffrn_detector_area_resol_mean 15.9149
_diffrn_measured_fraction_theta_full 0.984
_diffrn_measured_fraction_theta_max 0.963
_diffrn_measurement_device_type 'Gemini S Ultra, Agilent Technologies'
_diffrn_measurement_method '\w scans'
_diffrn_radiation_type CuK\a
_diffrn_radiation_wavelength 1.54184
_diffrn_reflns_av_R_equivalents 0.0244
_diffrn_reflns_av_unetI/netI 0.0240
_diffrn_reflns_Laue_measured_fraction_full 0.984
_diffrn_reflns_Laue_measured_fraction_max 0.963
_diffrn_reflns_limit_h_max 23
_diffrn_reflns_limit_h_min -14
_diffrn_reflns_limit_k_max 2
_diffrn_reflns_limit_k_min -7
_diffrn_reflns_limit_l_max 17
_diffrn_reflns_limit_l_min -19
_diffrn_reflns_number 4694
_diffrn_reflns_point_group_measured_fraction_full 0.653
_diffrn_reflns_point_group_measured_fraction_max 0.637
_diffrn_reflns_theta_full 67.684
_diffrn_reflns_theta_max 69.635
_diffrn_reflns_theta_min 4.529
_diffrn_source 'Enhance Ultra (Cu) X-ray Source'
_exptl_absorpt_coefficient_mu 2.871
_exptl_absorpt_correction_T_max 1.00000
_exptl_absorpt_correction_T_min 0.95277
_exptl_absorpt_correction_type multi-scan
_exptl_absorpt_process_details
;
CrysAlisPro, Agilent Technologies,
Version 1.171.36.21 (release 14-08-2012 CrysAlis171 .NET)
(compiled Sep 14 2012,17:21:16)
Empirical absorption correction using spherical harmonics,
 implemented in SCALE3 ABSPACK scaling algorithm.
;
_exptl_crystal_density_diffrn 1.391
_exptl_crystal_F_000 900
_exptl_crystal_size_max 0.360
_exptl_crystal_size_mid 0.260
_exptl_crystal_size_min 0.250
_refine_diff_density_max 0.811
_refine_diff_density_min -0.661
_refine_diff_density_rms 0.068
_refine_ls_abs_structure_details
;
 Flack x determined using 332 quotients [(I+)-(I-)]/[(I+)+(I-)]
 (Parsons and Flack (2004), Acta Cryst. A60, s61).
;
_refine_ls_abs_structure_Flack -0.02(2)
_refine_ls_extinction_coef 0.0010(3)
_refine_ls_extinction_expression Fc^*^=kFc[1+0.001xFc^2^\l^3^/sin(2\q)]^-1/4^
_refine_ls_extinction_method SHELXL
_refine_ls_goodness_of_fit_ref 1.091
_refine_ls_hydrogen_treatment constr
_refine_ls_matrix_type full
_refine_ls_number_parameters 255
_refine_ls_number_reflns 2537
_refine_ls_number_restraints 20
_refine_ls_restrained_S_all 1.089
_refine_ls_R_factor_all 0.1060
_refine_ls_R_factor_gt 0.0839
_refine_ls_shift/su_max 0.000
_refine_ls_shift/su_mean 0.000
_refine_ls_structure_factor_coef Fsqd
_refine_ls_weighting_details 'w=1/[\s^2^(Fo^2^)+(0.0780P)^2^+6.3900P] where P=(Fo^2^+2Fc^2^)/3'
_refine_ls_weighting_scheme calc
_refine_ls_wR_factor_gt 0.2122
_refine_ls_wR_factor_ref 0.2290
_reflns_Friedel_coverage 0.214
_reflns_Friedel_fraction_full 0.256
_reflns_Friedel_fraction_max 0.247
_reflns_number_gt 1722
_reflns_number_total 2537
_reflns_threshold_expression 'I > 2\s(I)'
_cod_data_source_file c4cc08364d2.cif
_cod_data_source_block shelxl
_cod_database_code 7116405
_shelx_space_group_comment
;
The symmetry employed for this shelxl refinement is uniquely defined
by the following loop, which should always be used as a source of
symmetry information in preference to the above space-group names.
They are only intended as comments.
;
_shelx_estimated_absorpt_t_min 0.425
_shelx_estimated_absorpt_t_max 0.534
_shelxl_version_number 2013-4

loop_
_space_group_symop_operation_xyz
'x, y, z'
'-x, y, -z'
'x+1/2, y+1/2, z'
'-x+1/2, y+1/2, -z'

loop_
_atom_site_label
_atom_site_type_symbol
_atom_site_fract_x
_atom_site_fract_y
_atom_site_fract_z
_atom_site_U_iso_or_equiv
_atom_site_adp_type
_atom_site_occupancy
_atom_site_site_symmetry_order
_atom_site_calc_flag
_atom_site_refinement_flags_posn
_atom_site_refinement_flags_adp
Br1 Br 0.88314(15) 0.5850(9) 0.40333(10) 0.289(3) Uani 1 1 d . U
O2 O 0.6769(5) 0.683(2) 0.7504(10) 0.194(6) Uani 1 1 d . .
C14 C 0.8152(4) 0.7661(16) 0.7638(7) 0.084(3) Uani 1 1 d . .
H14 H 0.7793 0.8668 0.7580 0.101 Uiso 1 1 calc R U
C4 C 0.9368(4) 0.7067(16) 0.8427(6) 0.077(3) Uani 1 1 d . .
C6 C 1.0496(5) 0.673(2) 0.7996(8) 0.099(4) Uani 1 1 d . .
H6 H 1.0842 0.7184 0.7708 0.118 Uiso 1 1 calc R U
C5 C 0.9887(4) 0.7802(18) 0.7973(7) 0.084(3) Uani 1 1 d . .
N2 N 0.8553(4) 0.9306(14) 0.9032(7) 0.090(3) Uani 1 1 d . .
C2 C 1.0068(6) 0.430(2) 0.8869(7) 0.108(4) Uani 1 1 d . .
H2 H 1.0133 0.3109 0.9156 0.130 Uiso 1 1 calc R U
C10 C 0.8026(6) 1.069(2) 0.9021(10) 0.117(4) Uani 1 1 d . .
H10 H 0.7726 1.1138 0.8551 0.141 Uiso 1 1 calc R U
C15 C 0.7872(4) 0.5850(17) 0.8054(6) 0.084(3) Uani 1 1 d . .
H15A H 0.8160 0.4724 0.7987 0.101 Uiso 1 1 calc R U
H15B H 0.7890 0.6087 0.8660 0.101 Uiso 1 1 calc R U
C1 C 1.0574(7) 0.506(3) 0.8433(9) 0.132(6) Uani 1 1 d . .
H1 H 1.0980 0.4361 0.8448 0.159 Uiso 1 1 calc R U
N1 N 0.9685(4) 0.9549(14) 0.7595(6) 0.092(3) Uani 1 1 d . .
C12 C 0.8606(7) 1.024(2) 1.0355(10) 0.125(5) Uani 1 1 d . .
H12 H 0.8734 1.0350 1.0942 0.150 Uiso 1 1 calc R U
C19 C 0.8616(9) 0.633(4) 0.5126(9) 0.142(6) Uani 1 1 d . U
C3 C 0.9466(5) 0.5358(19) 0.8869(7) 0.093(3) Uani 1 1 d . .
H3 H 0.9131 0.4894 0.9171 0.112 Uiso 1 1 calc R U
C17 C 0.8672(6) 0.563(2) 0.6572(6) 0.098(3) Uani 1 1 d . .
H17 H 0.8821 0.4737 0.7004 0.118 Uiso 1 1 calc R U
C18 C 0.8829(7) 0.530(3) 0.5776(7) 0.128(5) Uani 1 1 d . .
H18 H 0.9111 0.4235 0.5705 0.153 Uiso 1 1 calc R U
C7 C 0.8776(4) 0.8488(16) 0.8250(7) 0.082(3) Uani 1 1 d . .
C21 C 0.8064(7) 0.843(3) 0.6075(10) 0.137(6) Uani 1 1 d . U
H21 H 0.7786 0.9496 0.6149 0.165 Uiso 1 1 calc R U
C20 C 0.8248(9) 0.800(4) 0.5270(11) 0.157(8) Uani 1 1 d . U
H20 H 0.8118 0.8870 0.4822 0.189 Uiso 1 1 calc R U
C13 C 0.8912(6) 0.912(2) 0.9846(8) 0.105(4) Uani 1 1 d . .
H13 H 0.9299 0.8354 1.0006 0.126 Uiso 1 1 calc R U
C8 C 0.9073(5) 1.0106(17) 0.7741(8) 0.091(3) Uani 1 1 d . .
C11 C 0.8051(8) 1.124(2) 0.9862(11) 0.137(6) Uani 1 1 d . .
H11A H 0.7625 1.0904 1.0060 0.165 Uiso 1 1 calc R U
H11B H 0.8116 1.2651 0.9918 0.165 Uiso 1 1 calc R U
N3 N 0.7166(5) 0.541(3) 0.7674(7) 0.120(4) Uani 1 1 d . .
C16 C 0.8307(5) 0.721(2) 0.6753(7) 0.092(3) Uani 1 1 d . .
O3 O 0.6999(5) 0.374(2) 0.7586(9) 0.174(5) Uani 1 1 d . .
O1 O 0.8777(4) 1.1646(13) 0.7506(8) 0.141(4) Uani 1 1 d . .
C9 C 1.0070(6) 1.065(2) 0.7012(9) 0.134(5) Uani 1 1 d . .
H9A H 0.9758 1.1109 0.6529 0.201 Uiso 1 1 calc R U
H9C H 1.0405 0.9803 0.6822 0.201 Uiso 1 1 calc R U
H9B H 1.0296 1.1755 0.7309 0.201 Uiso 1 1 calc R U

loop_
_atom_site_aniso_label
_atom_site_aniso_U_11
_atom_site_aniso_U_22
_atom_site_aniso_U_33
_atom_site_aniso_U_23
_atom_site_aniso_U_13
_atom_site_aniso_U_12
Br1 0.297(3) 0.489(7) 0.0903(10) 0.038(2) 0.0611(13) -0.073(4)
O2 0.064(5) 0.214(14) 0.295(15) 0.088(13) -0.002(7) -0.007(7)
C14 0.060(5) 0.072(6) 0.123(8) 0.006(6) 0.017(5) -0.010(5)
C4 0.056(4) 0.084(7) 0.090(6) -0.009(6) 0.013(4) 0.007(5)
C6 0.067(6) 0.119(10) 0.112(8) -0.035(8) 0.023(5) 0.008(7)
C5 0.060(5) 0.092(8) 0.099(7) -0.028(6) 0.006(5) 0.000(5)
N2 0.069(4) 0.071(5) 0.138(8) -0.006(6) 0.039(5) 0.006(4)
C2 0.106(7) 0.117(10) 0.099(7) -0.012(7) 0.007(6) 0.048(8)
C10 0.092(7) 0.079(8) 0.194(13) 0.013(10) 0.064(8) 0.003(7)
C15 0.063(5) 0.090(7) 0.099(6) 0.010(6) 0.015(4) -0.015(5)
C1 0.098(8) 0.184(18) 0.112(9) -0.034(11) 0.004(7) 0.053(11)
N1 0.064(4) 0.089(7) 0.131(7) -0.006(6) 0.036(4) -0.022(5)
C12 0.122(9) 0.116(12) 0.146(11) -0.032(10) 0.051(8) 0.008(10)
C19 0.143(12) 0.184(19) 0.101(9) 0.029(12) 0.021(8) -0.041(13)
C3 0.083(6) 0.095(9) 0.099(7) -0.022(7) 0.005(5) 0.007(7)
C17 0.108(8) 0.109(9) 0.078(6) 0.008(7) 0.014(5) -0.033(8)
C18 0.153(11) 0.147(14) 0.084(7) -0.003(9) 0.023(7) -0.036(11)
C7 0.057(4) 0.063(6) 0.126(8) 0.000(6) 0.019(5) -0.003(4)
C21 0.114(9) 0.155(14) 0.138(11) 0.072(11) 0.003(8) 0.008(9)
C20 0.141(12) 0.20(2) 0.121(12) 0.087(13) -0.010(9) -0.021(13)
C13 0.095(7) 0.107(10) 0.122(9) -0.025(8) 0.044(7) -0.010(7)
C8 0.078(6) 0.063(6) 0.141(9) -0.007(6) 0.044(6) -0.010(6)
C11 0.146(12) 0.076(9) 0.214(16) -0.024(11) 0.104(12) -0.015(9)
N3 0.069(6) 0.157(12) 0.133(7) 0.016(9) 0.015(5) -0.038(8)
C16 0.070(5) 0.115(10) 0.091(6) 0.035(7) 0.008(5) -0.026(6)
O3 0.110(7) 0.140(10) 0.268(15) -0.028(10) 0.013(8) -0.055(8)
O1 0.110(6) 0.074(6) 0.256(11) 0.042(7) 0.085(7) 0.012(5)
C9 0.104(8) 0.110(10) 0.206(13) 0.006(11) 0.078(9) -0.035(9)

loop_
_atom_type_symbol
_atom_type_description
_atom_type_scat_dispersion_real
_atom_type_scat_dispersion_imag
_atom_type_scat_source
C C 0.0181 0.0091 'International Tables Vol C Tables 4.2.6.8 and 6.1.1.4'
H H 0.0000 0.0000 'International Tables Vol C Tables 4.2.6.8 and 6.1.1.4'
N N 0.0311 0.0180 'International Tables Vol C Tables 4.2.6.8 and 6.1.1.4'
O O 0.0492 0.0322 'International Tables Vol C Tables 4.2.6.8 and 6.1.1.4'
Br Br -0.6763 1.2805 'International Tables Vol C Tables 4.2.6.8 and 6.1.1.4'

loop_
_geom_angle_atom_site_label_1
_geom_angle_atom_site_label_2
_geom_angle_atom_site_label_3
_geom_angle
C16 C14 C15 111.9(9)
C16 C14 C7 113.5(7)
C15 C14 C7 108.9(8)
C16 C14 H14 107.4
C15 C14 H14 107.4
C7 C14 H14 107.4
C3 C4 C5 120.2(9)
C3 C4 C7 133.7(9)
C5 C4 C7 106.1(9)
C1 C6 C5 119.2(12)
C1 C6 H6 120.4
C5 C6 H6 120.4
N1 C5 C6 131.1(11)
N1 C5 C4 110.0(8)
C6 C5 C4 118.9(12)
C13 N2 C10 110.3(11)
C13 N2 C7 124.8(8)
C10 N2 C7 123.8(11)
C3 C2 C1 119.1(14)
C3 C2 H2 120.5
C1 C2 H2 120.5
C11 C10 N2 104.7(13)
C11 C10 H10 127.6
N2 C10 H10 127.6
N3 C15 C14 111.6(9)
N3 C15 H15A 109.3
C14 C15 H15A 109.3
N3 C15 H15B 109.3
C14 C15 H15B 109.3
H15A C15 H15B 108.0
C6 C1 C2 122.6(13)
C6 C1 H1 118.7
C2 C1 H1 118.7
C8 N1 C5 112.8(9)
C8 N1 C9 122.2(10)
C5 N1 C9 124.8(9)
C13 C12 C11 109.1(14)
C13 C12 H12 125.4
C11 C12 H12 125.4
C18 C19 C20 116.1(16)
C18 C19 Br1 124.0(18)
C20 C19 Br1 119.7(15)
C4 C3 C2 119.9(11)
C4 C3 H3 120.0
C2 C3 H3 120.0
C16 C17 C18 122.2(13)
C16 C17 H17 118.9
C18 C17 H17 118.9
C19 C18 C17 124.5(18)
C19 C18 H18 117.8
C17 C18 H18 117.8
N2 C7 C4 113.8(8)
N2 C7 C8 110.8(9)
C4 C7 C8 102.1(7)
N2 C7 C14 110.4(7)
C4 C7 C14 113.8(9)
C8 C7 C14 105.2(9)
C16 C21 C20 118.4(16)
C16 C21 H21 120.8
C20 C21 H21 120.8
C19 C20 C21 122.1(15)
C19 C20 H20 119.0
C21 C20 H20 119.0
C12 C13 N2 107.6(13)
C12 C13 H13 126.2
N2 C13 H13 126.2
O1 C8 N1 126.7(11)
O1 C8 C7 124.7(9)
N1 C8 C7 108.6(10)
C10 C11 C12 108.2(12)
C10 C11 H11A 110.1
C12 C11 H11A 110.1
C10 C11 H11B 110.1
C12 C11 H11B 110.1
H11A C11 H11B 108.4
O3 N3 O2 124.2(12)
O3 N3 C15 118.4(15)
O2 N3 C15 117.3(14)
C17 C16 C21 116.4(13)
C17 C16 C14 123.2(10)
C21 C16 C14 120.4(14)
N1 C9 H9A 109.5
N1 C9 H9C 109.5
H9A C9 H9C 109.5
N1 C9 H9B 109.5
H9A C9 H9B 109.5
H9C C9 H9B 109.5

loop_
_geom_bond_atom_site_label_1
_geom_bond_atom_site_label_2
_geom_bond_distance
Br1 C19 1.875(15)
O2 N3 1.247(18)
C14 C16 1.513(15)
C14 C15 1.540(14)
C14 C7 1.555(13)
C14 H14 0.9800
C4 C3 1.357(16)
C4 C5 1.429(13)
C4 C7 1.511(13)
C6 C1 1.33(2)
C6 C5 1.403(15)
C6 H6 0.9300
C5 N1 1.364(14)
N2 C13 1.381(14)
N2 C10 1.403(14)
N2 C7 1.487(14)
C2 C3 1.389(14)
C2 C1 1.40(2)
C2 H2 0.9300
C10 C11 1.379(18)
C10 H10 0.9300
C15 N3 1.464(13)
C15 H15A 0.9700
C15 H15B 0.9700
C1 H1 0.9300
N1 C8 1.321(12)
N1 C9 1.486(13)
C12 C13 1.319(16)
C12 C11 1.42(2)
C12 H12 0.9300
C19 C18 1.27(2)
C19 C20 1.39(2)
C3 H3 0.9300
C17 C16 1.351(17)
C17 C18 1.363(15)
C17 H17 0.9300
C18 H18 0.9300
C7 C8 1.534(15)
C21 C16 1.381(16)
C21 C20 1.41(2)
C21 H21 0.9300
C20 H20 0.9300
C13 H13 0.9300
C8 O1 1.230(13)
C11 H11A 0.9700
C11 H11B 0.9700
N3 O3 1.187(17)
C9 H9A 0.9600
C9 H9C 0.9600
C9 H9B 0.9600

loop_
_geom_torsion_atom_site_label_1
_geom_torsion_atom_site_label_2
_geom_torsion_atom_site_label_3
_geom_torsion_atom_site_label_4
_geom_torsion
C1 C6 C5 N1 178.5(12)
C1 C6 C5 C4 0.4(16)
C3 C4 C5 N1 -178.6(9)
C7 C4 C5 N1 3.8(11)
C3 C4 C5 C6 -0.1(14)
C7 C4 C5 C6 -177.7(9)
C13 N2 C10 C11 -3.7(13)
C7 N2 C10 C11 -171.9(10)
C16 C14 C15 N3 -73.4(12)
C7 C14 C15 N3 160.3(10)
C5 C6 C1 C2 1(2)
C3 C2 C1 C6 -2(2)
C6 C5 N1 C8 -178.3(11)
C4 C5 N1 C8 -0.1(12)
C6 C5 N1 C9 7.2(17)
C4 C5 N1 C9 -174.6(10)
C5 C4 C3 C2 -1.1(15)
C7 C4 C3 C2 175.8(10)
C1 C2 C3 C4 2.0(17)
C20 C19 C18 C17 6(2)
Br1 C19 C18 C17 -179.6(11)
C16 C17 C18 C19 -5(2)
C13 N2 C7 C4 11.7(14)
C10 N2 C7 C4 178.2(9)
C13 N2 C7 C8 -102.8(12)
C10 N2 C7 C8 63.7(12)
C13 N2 C7 C14 141.1(11)
C10 N2 C7 C14 -52.4(13)
C3 C4 C7 N2 57.9(15)
C5 C4 C7 N2 -125.0(9)
C3 C4 C7 C8 177.4(11)
C5 C4 C7 C8 -5.4(10)
C3 C4 C7 C14 -69.8(14)
C5 C4 C7 C14 107.4(9)
C16 C14 C7 N2 167.3(9)
C15 C14 C7 N2 -67.3(11)
C16 C14 C7 C4 -63.3(12)
C15 C14 C7 C4 62.1(10)
C16 C14 C7 C8 47.7(11)
C15 C14 C7 C8 173.1(8)
C18 C19 C20 C21 -6(3)
Br1 C19 C20 C21 179.1(12)
C16 C21 C20 C19 5(3)
C11 C12 C13 N2 -2.5(15)
C10 N2 C13 C12 3.9(14)
C7 N2 C13 C12 172.0(10)
C5 N1 C8 O1 177.1(13)
C9 N1 C8 O1 -8(2)
C5 N1 C8 C7 -3.7(13)
C9 N1 C8 C7 171.0(10)
N2 C7 C8 O1 -53.5(16)
C4 C7 C8 O1 -175.2(13)
C14 C7 C8 O1 65.8(16)
N2 C7 C8 N1 127.2(9)
C4 C7 C8 N1 5.6(12)
C14 C7 C8 N1 -113.5(10)
N2 C10 C11 C12 2.2(14)
C13 C12 C11 C10 0.2(16)
C14 C15 N3 O3 143.0(13)
C14 C15 N3 O2 -40.7(15)
C18 C17 C16 C21 3.8(17)
C18 C17 C16 C14 -177.4(10)
C20 C21 C16 C17 -4.0(19)
C20 C21 C16 C14 177.2(13)
C15 C14 C16 C17 -48.5(12)
C7 C14 C16 C17 75.3(13)
C15 C14 C16 C21 130.4(11)
C7 C14 C16 C21 -105.9(12)
